data_7709462
loop_
_publ_author_name
'Al-Riyahee, Ali A. A.'
'Horton, Peter N.'
'Coles, Simon J.'
'Berry, Colin'
'Horrocks, Paul D.'
'Pope, Simon J. A.'
'Amoroso, Angelo J.'

_publ_section_title
;
 &#x000D; N,N&#x2032;-Substituted thioureas and their metal complexes:
 syntheses, structures and electronic properties
;
_journal_name_full 'Dalton Transactions'
_journal_paper_doi 10.1039/D1DT04091J
_journal_year 2022
_chemical_formula_moiety 'C28 H26 Cu N6 O2 S2, Cl O4, C2 H3 N'
_chemical_formula_sum 'C30 H29 Cl Cu N7 O6 S2'
_chemical_formula_weight 746.71
_space_group_crystal_system monoclinic
_space_group_IT_number 14
_space_group_name_Hall '-P 2yn'
_space_group_name_H-M_alt 'P 1 21/n 1'
_atom_sites_solution_hydrogens mixed
_atom_sites_solution_primary iterative
_audit_creation_date 2021-05-07
_audit_creation_method
;
Olex2 1.3
(compiled 2020.11.12 svn.r5f609507 for OlexSys, GUI svn.r6272)
;
_audit_update_record
;
2021-05-07 deposited with the CCDC.	2022-01-31 downloaded from the CCDC.
;
_cell_angle_alpha 90
_cell_angle_beta 109.196(2)
_cell_angle_gamma 90
_cell_formula_units_Z 4
_cell_length_a 15.4602(11)
_cell_length_b 9.7669(7)
_cell_length_c 21.9107(15)
_cell_measurement_reflns_used 17705
_cell_measurement_temperature 100(2)
_cell_measurement_theta_max 27.5
_cell_measurement_theta_min 2.5
_cell_volume 3124.5(4)
_computing_cell_refinement 'CrystalClear-SM Expert 3.1 b27 (Rigaku, 2013)'
_computing_data_collection 'CrystalClear-SM Expert 3.1 b27 (Rigaku, 2013)'
_computing_data_reduction 'CrystalClear-SM Expert 3.1 b27 (Rigaku, 2013)'
_computing_molecular_graphics 'Olex2 1.3 (Dolomanov et al., 2009)'
_computing_publication_material 'Olex2 1.3 (Dolomanov et al., 2009)'
_computing_structure_refinement 'SHELXL 2018/3 (Sheldrick, 2015)'
_computing_structure_solution
;
Superflip  (Palatinus & Chapuis, 2007;Palatinus & van der Lee, 2008;
Palatinus et al., 2012)
;
_diffrn_ambient_temperature 100(2)
_diffrn_detector 'CCD area detector'
_diffrn_detector_area_resol_mean 28.5714
_diffrn_detector_type 'Rigaku HG Saturn724+ (2x2 bin mode)'
_diffrn_measured_fraction_theta_full 0.998
_diffrn_measured_fraction_theta_max 0.996
_diffrn_measurement_details
;
scan:
	Number of images: 151
	           Slice: -78.0000 - 73.0000
	     Image width: 1.0000
	        Exp time: 6.0000
	   Rotation axis: Omega
	           Omega: 0.0000
	           Kappa: 18.0000
	             Phi: -30.0000
	             XTD: 45.0378
	          2theta: -17.3203
scan:
	Number of images: 91
	           Slice: -80.0000 - 11.0000
	     Image width: 1.0000
	        Exp time: 6.0000
	   Rotation axis: Omega
	           Omega: 0.0000
	           Kappa: -72.0000
	             Phi: -180.0000
	             XTD: 45.0378
	          2theta: -17.3203
scan:
	Number of images: 53
	           Slice: -107.0000 - -54.0000
	     Image width: 1.0000
	        Exp time: 6.0000
	   Rotation axis: Omega
	           Omega: 0.0000
	           Kappa: -18.0000
	             Phi: 150.0000
	             XTD: 45.0378
	          2theta: -17.3203
;
_diffrn_measurement_device 'four-circle \k diffractometer'
_diffrn_measurement_device_type
'Rigaku FRE+ equipped with VHF Varimax confocal mirrors and an AFC12 goniometer and HG Saturn 724+ detector'
_diffrn_measurement_method 'profile data from \w-scans'
_diffrn_measurement_specimen_support 'MiTeGen MicroLoop'
_diffrn_orient_matrix_type d*Trek
_diffrn_orient_matrix_UB_11 0.005028
_diffrn_orient_matrix_UB_12 -0.007466
_diffrn_orient_matrix_UB_13 0.067896
_diffrn_orient_matrix_UB_21 0.097372
_diffrn_orient_matrix_UB_22 0.031427
_diffrn_orient_matrix_UB_23 -0.003755
_diffrn_orient_matrix_UB_31 -0.012539
_diffrn_orient_matrix_UB_32 0.041419
_diffrn_orient_matrix_UB_33 0.021512
_diffrn_radiation_collimation 0.2
_diffrn_radiation_monochromator 'Confocal mirrors, VHF Varimax'
_diffrn_radiation_probe x-ray
_diffrn_radiation_type 'Mo K\a'
_diffrn_radiation_wavelength 0.71075
_diffrn_radiation_xray_symbol K-L~3~
_diffrn_reflns_av_R_equivalents 0.0528
_diffrn_reflns_av_unetI/netI 0.0600
_diffrn_reflns_Laue_measured_fraction_full 0.998
_diffrn_reflns_Laue_measured_fraction_max 0.996
_diffrn_reflns_limit_h_max 20
_diffrn_reflns_limit_h_min -14
_diffrn_reflns_limit_k_max 12
_diffrn_reflns_limit_k_min -11
_diffrn_reflns_limit_l_max 24
_diffrn_reflns_limit_l_min -28
_diffrn_reflns_number 20514
_diffrn_reflns_point_group_measured_fraction_full 0.998
_diffrn_reflns_point_group_measured_fraction_max 0.996
_diffrn_reflns_theta_full 25.242
_diffrn_reflns_theta_max 27.485
_diffrn_reflns_theta_min 2.509
_diffrn_source 'Rotating Anode'
_diffrn_source_current 55.0
_diffrn_source_power 2.475
_diffrn_source_target Mo
_diffrn_source_type 'Rigaku FRE+'
_diffrn_source_voltage 45.0
_exptl_absorpt_coefficient_mu 0.975
_exptl_absorpt_correction_T_max 1.000
_exptl_absorpt_correction_T_min 0.545
_exptl_absorpt_correction_type multi-scan
_exptl_absorpt_process_details 'CrystalClear-SM Expert 3.1 b27 (Rigaku, 2013)'
_exptl_crystal_colour Red
_exptl_crystal_density_diffrn 1.587
_exptl_crystal_description Needle
_exptl_crystal_F_000 1536
_exptl_crystal_size_max 0.27
_exptl_crystal_size_mid 0.03
_exptl_crystal_size_min 0.02
_refine_diff_density_max 0.396
_refine_diff_density_min -0.574
_refine_diff_density_rms 0.081
_refine_ls_extinction_method none
_refine_ls_goodness_of_fit_ref 1.025
_refine_ls_hydrogen_treatment mixed
_refine_ls_matrix_type full
_refine_ls_number_parameters 443
_refine_ls_number_reflns 7140
_refine_ls_number_restraints 0
_refine_ls_restrained_S_all 1.025
_refine_ls_R_factor_all 0.0699
_refine_ls_R_factor_gt 0.0439
_refine_ls_shift/su_max 0.001
_refine_ls_shift/su_mean 0.000
_refine_ls_structure_factor_coef Fsqd
_refine_ls_weighting_details 'w=1/[\s^2^(Fo^2^)+(0.0536P)^2^] where P=(Fo^2^+2Fc^2^)/3'
_refine_ls_weighting_scheme calc
_refine_ls_wR_factor_gt 0.1027
_refine_ls_wR_factor_ref 0.1133
_reflns_Friedel_coverage 0.000
_reflns_number_gt 5054
_reflns_number_total 7140
_reflns_threshold_expression 'I > 2\s(I)'
_cod_data_source_file d1dt04091j2.cif
_cod_data_source_block 1_2014ncs0359
_cod_depositor_comments
;
The following automatic conversions were performed:

data item '_exptl_absorpt_correction_type' value 'Multi-scan' was
changed to 'multi-scan' in accordance with the
/home/data/users/saulius/crontab/automatic-downloads/rss-feeds/RSC/lib/dictionaries/cif_core.dic
dictionary named 'cif_core.dic' version 2.4.2 last updated on
2011-04-26.

Automatic conversion script
Id: cif_fix_values 7556 2019-12-06 15:28:31Z antanas 
;
_cod_database_code 7709462
_shelx_shelxl_version_number 2018/3
_shelx_space_group_comment
;
The symmetry employed for this shelxl refinement is uniquely defined
by the following loop, which should always be used as a source of
symmetry information in preference to the above space-group names.
They are only intended as comments.
;
_shelx_estimated_absorpt_t_max 0.981
_shelx_estimated_absorpt_t_min 0.779
_olex2_refinement_description
;
1. Fixed Uiso
 At 1.2 times of:
  All C(H) groups
 At 1.5 times of:
  All C(H,H,H) groups
2.a Aromatic/amide H refined with riding coordinates:
 C3(H3), C4(H4), C6(H6), C10(H10), C11(H11), C12(H12), C13(H13), C14(H14),
 C23(H23), C24(H24), C26(H26), C30(H30), C31(H31), C32(H32), C33(H33), C34(H34)
2.b Idealised Me refined as rotating group:
 C7(H7A,H7B,H7C), C27(H27A,H27B,H27C), C52(H52A,H52B,H52C)
;
_olex2_submission_special_instructions 'No special instructions were received'

loop_
_space_group_symop_operation_xyz
'x, y, z'
'-x+1/2, y+1/2, -z+1/2'
'-x, -y, -z'
'x-1/2, -y-1/2, z-1/2'

loop_
_atom_site_label
_atom_site_type_symbol
_atom_site_fract_x
_atom_site_fract_y
_atom_site_fract_z
_atom_site_U_iso_or_equiv
_atom_site_adp_type
_atom_site_occupancy
_atom_site_site_symmetry_order
_atom_site_calc_flag
_atom_site_refinement_flags_posn
_atom_site_refinement_flags_adp
_atom_site_refinement_flags_occupancy
_atom_site_disorder_assembly
_atom_site_disorder_group
Cu1 Cu 0.74744(2) 0.54591(3) 0.25489(2) 0.01922(10) Uani 1 1 d . . . . .
C1 C 0.95054(15) 0.5661(3) 0.35035(13) 0.0190(5) Uani 1 1 d . . . . .
C2 C 0.84915(15) 0.3928(3) 0.38027(13) 0.0185(5) Uani 1 1 d . . . . .
C3 C 0.85981(16) 0.2853(3) 0.42359(13) 0.0198(6) Uani 1 1 d . . . . .
H3 H 0.918460 0.264746 0.453596 0.024 Uiso 1 1 calc R U . . .
C4 C 0.78441(16) 0.2085(3) 0.42268(13) 0.0212(6) Uani 1 1 d . . . . .
H4 H 0.790985 0.133081 0.451223 0.025 Uiso 1 1 calc R U . . .
C5 C 0.69789(16) 0.2430(3) 0.37917(13) 0.0199(5) Uani 1 1 d . . . . .
C6 C 0.69410(16) 0.3513(3) 0.33817(13) 0.0201(6) Uani 1 1 d . . . . .
H6 H 0.635759 0.376236 0.308973 0.024 Uiso 1 1 calc R U . . .
C7 C 0.61213(16) 0.1665(3) 0.37809(14) 0.0240(6) Uani 1 1 d . . . . .
H7A H 0.576192 0.223294 0.397771 0.036 Uiso 1 1 calc R U . . .
H7B H 0.629286 0.080963 0.402502 0.036 Uiso 1 1 calc R U . . .
H7C H 0.575444 0.145609 0.333292 0.036 Uiso 1 1 calc R U . . .
C8 C 1.11389(16) 0.5507(3) 0.42185(13) 0.0206(6) Uani 1 1 d . . . . .
C9 C 1.20911(16) 0.5894(3) 0.42467(14) 0.0217(6) Uani 1 1 d . . . . .
C10 C 1.22980(17) 0.6356(3) 0.37091(14) 0.0241(6) Uani 1 1 d . . . . .
H10 H 1.182184 0.652912 0.331345 0.029 Uiso 1 1 calc R U . . .
C11 C 1.32108(18) 0.6561(3) 0.37574(15) 0.0275(6) Uani 1 1 d . . . . .
H11 H 1.335939 0.684664 0.338944 0.033 Uiso 1 1 calc R U . . .
C12 C 1.38993(17) 0.6349(3) 0.43389(15) 0.0273(7) Uani 1 1 d . . . . .
H12 H 1.451892 0.649475 0.436732 0.033 Uiso 1 1 calc R U . . .
C13 C 1.36992(16) 0.5927(3) 0.48820(14) 0.0257(6) Uani 1 1 d . . . . .
H13 H 1.417690 0.580329 0.528204 0.031 Uiso 1 1 calc R U . . .
C14 C 1.27921(15) 0.5685(3) 0.48359(14) 0.0211(6) Uani 1 1 d . . . . .
H14 H 1.264897 0.537932 0.520304 0.025 Uiso 1 1 calc R U . . .
N1 N 0.76803(13) 0.4256(2) 0.33643(10) 0.0182(5) Uani 1 1 d . . . . .
N2 N 0.92978(14) 0.4677(2) 0.38555(12) 0.0213(5) Uani 1 1 d . . . . .
N3 N 1.04261(13) 0.6092(2) 0.37310(11) 0.0205(5) Uani 1 1 d . . . . .
O1 O 1.10104(11) 0.4684(2) 0.46062(9) 0.0264(4) Uani 1 1 d . . . . .
S1 S 0.88412(4) 0.64615(7) 0.28405(3) 0.02128(16) Uani 1 1 d . . . . .
C21 C 0.54467(15) 0.5572(3) 0.15972(13) 0.0187(5) Uani 1 1 d . . . . .
C22 C 0.65198(15) 0.4030(3) 0.12511(13) 0.0183(5) Uani 1 1 d . . . . .
C23 C 0.64741(17) 0.3200(3) 0.07255(14) 0.0240(6) Uani 1 1 d . . . . .
H23 H 0.590404 0.305352 0.039466 0.029 Uiso 1 1 calc R U . . .
C24 C 0.72599(17) 0.2590(3) 0.06859(14) 0.0237(6) Uani 1 1 d . . . . .
H24 H 0.723563 0.201447 0.033120 0.028 Uiso 1 1 calc R U . . .
C25 C 0.80926(16) 0.2833(3) 0.11764(13) 0.0209(6) Uani 1 1 d . . . . .
C26 C 0.80698(16) 0.3677(3) 0.16697(13) 0.0202(6) Uani 1 1 d . . . . .
H26 H 0.863486 0.385603 0.200040 0.024 Uiso 1 1 calc R U . . .
C27 C 0.89820(17) 0.2206(3) 0.11602(15) 0.0294(7) Uani 1 1 d . . . . .
H27A H 0.949416 0.257884 0.151569 0.044 Uiso 1 1 calc R U . . .
H27B H 0.906826 0.242480 0.074740 0.044 Uiso 1 1 calc R U . . .
H27C H 0.895855 0.121054 0.120687 0.044 Uiso 1 1 calc R U . . .
C28 C 0.38184(16) 0.5252(3) 0.09175(13) 0.0205(6) Uani 1 1 d . . . . .
C29 C 0.28691(15) 0.5759(3) 0.08147(13) 0.0204(6) Uani 1 1 d . . . . .
C30 C 0.26830(17) 0.7064(3) 0.09947(14) 0.0235(6) Uani 1 1 d . . . . .
H30 H 0.317311 0.766757 0.120365 0.028 Uiso 1 1 calc R U . . .
C31 C 0.17828(17) 0.7489(3) 0.08699(14) 0.0246(6) Uani 1 1 d . . . . .
H31 H 0.165670 0.837475 0.099902 0.030 Uiso 1 1 calc R U . . .
C32 C 0.10676(17) 0.6608(3) 0.05546(14) 0.0265(6) Uani 1 1 d . . . . .
H32 H 0.045112 0.690113 0.045808 0.032 Uiso 1 1 calc R U . . .
C33 C 0.12543(17) 0.5302(3) 0.03809(15) 0.0291(7) Uani 1 1 d . . . . .
H33 H 0.076396 0.469761 0.017403 0.035 Uiso 1 1 calc R U . . .
C34 C 0.21557(16) 0.4871(3) 0.05079(14) 0.0242(6) Uani 1 1 d . . . . .
H34 H 0.228160 0.397856 0.038612 0.029 Uiso 1 1 calc R U . . .
N21 N 0.73059(13) 0.4282(2) 0.17272(11) 0.0184(5) Uani 1 1 d . . . . .
N22 N 0.56783(14) 0.4605(2) 0.12470(11) 0.0200(5) Uani 1 1 d . . . . .
N23 N 0.45173(13) 0.5919(2) 0.13814(11) 0.0198(5) Uani 1 1 d . . . . .
O21 O 0.39599(11) 0.4290(2) 0.05948(10) 0.0279(5) Uani 1 1 d . . . . .
S21 S 0.61043(4) 0.64421(7) 0.22416(3) 0.02098(16) Uani 1 1 d . . . . .
Cl41 Cl 0.39739(4) 0.40860(7) 0.26439(4) 0.02666(17) Uani 1 1 d . . . . .
O41 O 0.44017(14) 0.3433(2) 0.22201(11) 0.0371(5) Uani 1 1 d . . . . .
O42 O 0.36772(14) 0.5438(2) 0.24097(11) 0.0368(5) Uani 1 1 d . . . . .
O43 O 0.31952(13) 0.3282(2) 0.26517(11) 0.0377(5) Uani 1 1 d . . . . .
O44 O 0.46244(13) 0.4172(2) 0.32869(11) 0.0432(6) Uani 1 1 d . . . . .
C51 C 0.40593(17) 0.9229(3) 0.25370(15) 0.0259(6) Uani 1 1 d . . . . .
C52 C 0.3767(2) 0.9919(3) 0.30161(16) 0.0351(7) Uani 1 1 d . . . . .
H52A H 0.382657 1.091069 0.297447 0.053 Uiso 1 1 calc R U . . .
H52B H 0.414984 0.962599 0.344836 0.053 Uiso 1 1 calc R U . . .
H52C H 0.312592 0.969033 0.295177 0.053 Uiso 1 1 calc R U . . .
N51 N 0.42851(15) 0.8685(3) 0.21523(13) 0.0338(6) Uani 1 1 d . . . . .
H23A H 0.4357(16) 0.644(3) 0.1641(13) 0.011(7) Uiso 1 1 d . . . . .
H2 H 0.975(2) 0.445(3) 0.4156(16) 0.033(9) Uiso 1 1 d . . . . .
H22 H 0.5208(19) 0.427(3) 0.0953(15) 0.027(8) Uiso 1 1 d . . . . .
H3A H 1.056(2) 0.671(4) 0.3469(17) 0.047(10) Uiso 1 1 d . . . . .

loop_
_atom_site_aniso_label
_atom_site_aniso_U_11
_atom_site_aniso_U_22
_atom_site_aniso_U_33
_atom_site_aniso_U_23
_atom_site_aniso_U_13
_atom_site_aniso_U_12
Cu1 0.01675(15) 0.01992(19) 0.01946(19) -0.00011(14) 0.00387(12) 0.00007(11)
C1 0.0179(11) 0.0193(14) 0.0190(14) -0.0038(11) 0.0051(10) -0.0015(9)
C2 0.0158(11) 0.0217(14) 0.0188(14) -0.0021(11) 0.0067(10) 0.0003(9)
C3 0.0181(11) 0.0211(14) 0.0200(15) 0.0016(11) 0.0059(10) 0.0033(9)
C4 0.0248(12) 0.0219(15) 0.0186(15) 0.0031(11) 0.0094(11) 0.0024(10)
C5 0.0206(11) 0.0221(14) 0.0197(14) -0.0027(12) 0.0104(11) -0.0008(10)
C6 0.0197(12) 0.0195(14) 0.0204(15) -0.0049(11) 0.0058(11) -0.0023(9)
C7 0.0224(12) 0.0239(15) 0.0274(16) 0.0023(12) 0.0105(11) -0.0008(10)
C8 0.0186(11) 0.0206(15) 0.0212(15) -0.0022(12) 0.0046(10) 0.0000(9)
C9 0.0192(12) 0.0208(14) 0.0241(15) -0.0008(12) 0.0058(11) 0.0005(9)
C10 0.0233(12) 0.0219(15) 0.0270(16) -0.0026(12) 0.0080(11) -0.0011(10)
C11 0.0302(14) 0.0251(16) 0.0336(18) -0.0053(13) 0.0191(13) -0.0050(11)
C12 0.0196(12) 0.0242(16) 0.0395(19) -0.0064(13) 0.0117(12) -0.0025(10)
C13 0.0170(11) 0.0234(15) 0.0329(17) -0.0043(13) 0.0029(11) 0.0005(10)
C14 0.0197(11) 0.0200(14) 0.0246(15) -0.0032(11) 0.0085(11) -0.0013(9)
N1 0.0172(9) 0.0186(12) 0.0180(12) -0.0010(9) 0.0048(8) 0.0009(8)
N2 0.0162(10) 0.0230(13) 0.0218(13) 0.0024(10) 0.0025(9) 0.0002(8)
N3 0.0173(10) 0.0212(13) 0.0218(13) 0.0022(10) 0.0047(9) -0.0014(8)
O1 0.0179(8) 0.0352(12) 0.0231(11) 0.0072(9) 0.0026(8) -0.0032(7)
S1 0.0180(3) 0.0208(4) 0.0225(4) 0.0028(3) 0.0033(3) -0.0011(2)
C21 0.0164(11) 0.0175(14) 0.0218(14) 0.0035(11) 0.0055(10) 0.0009(9)
C22 0.0183(11) 0.0172(14) 0.0191(14) 0.0012(11) 0.0059(10) 0.0007(9)
C23 0.0200(12) 0.0239(15) 0.0264(16) -0.0020(12) 0.0054(11) -0.0002(10)
C24 0.0283(13) 0.0225(15) 0.0218(15) -0.0026(12) 0.0101(11) 0.0042(10)
C25 0.0225(12) 0.0223(15) 0.0202(15) 0.0040(12) 0.0101(11) 0.0041(9)
C26 0.0172(11) 0.0203(14) 0.0220(15) 0.0050(11) 0.0048(10) 0.0019(9)
C27 0.0235(13) 0.0351(18) 0.0306(17) 0.0000(14) 0.0102(12) 0.0074(11)
C28 0.0183(11) 0.0217(15) 0.0210(15) 0.0000(12) 0.0057(10) -0.0008(9)
C29 0.0175(11) 0.0249(15) 0.0180(14) -0.0015(11) 0.0049(10) -0.0007(9)
C30 0.0230(12) 0.0231(15) 0.0255(16) 0.0019(12) 0.0096(11) 0.0020(10)
C31 0.0281(13) 0.0205(15) 0.0257(16) 0.0006(12) 0.0094(12) 0.0046(10)
C32 0.0207(12) 0.0314(17) 0.0274(17) 0.0004(13) 0.0081(11) 0.0048(10)
C33 0.0180(12) 0.0361(18) 0.0326(17) -0.0046(14) 0.0076(12) -0.0022(10)
C34 0.0209(12) 0.0259(15) 0.0258(16) -0.0029(12) 0.0077(11) 0.0013(10)
N21 0.0180(9) 0.0166(12) 0.0209(12) 0.0006(9) 0.0067(9) 0.0005(8)
N22 0.0152(10) 0.0223(13) 0.0206(12) -0.0044(10) 0.0033(9) -0.0008(8)
N23 0.0167(9) 0.0229(12) 0.0200(13) -0.0045(10) 0.0063(9) 0.0019(8)
O21 0.0178(8) 0.0307(12) 0.0319(12) -0.0114(9) 0.0038(8) 0.0012(7)
S21 0.0174(3) 0.0218(4) 0.0218(4) -0.0039(3) 0.0038(3) 0.0014(2)
Cl41 0.0262(3) 0.0238(4) 0.0330(4) 0.0019(3) 0.0138(3) 0.0027(2)
O41 0.0420(12) 0.0264(12) 0.0538(16) -0.0056(11) 0.0305(11) 0.0020(9)
O42 0.0507(12) 0.0274(12) 0.0412(14) 0.0096(10) 0.0271(11) 0.0144(9)
O43 0.0349(11) 0.0414(13) 0.0433(14) -0.0012(11) 0.0217(10) -0.0091(9)
O44 0.0327(11) 0.0489(15) 0.0406(14) -0.0018(11) 0.0020(10) 0.0054(10)
C51 0.0224(12) 0.0221(15) 0.0298(17) 0.0040(13) 0.0040(12) 0.0007(10)
C52 0.0339(15) 0.0324(18) 0.040(2) -0.0023(15) 0.0142(14) -0.0035(12)
N51 0.0299(12) 0.0329(16) 0.0361(16) 0.0003(13) 0.0074(11) 0.0042(10)

loop_
_atom_type_symbol
_atom_type_description
_atom_type_scat_dispersion_real
_atom_type_scat_dispersion_imag
_atom_type_scat_source
C C 0.0033 0.0016 'International Tables Vol C Tables 4.2.6.8 and 6.1.1.4'
H H 0.0000 0.0000 'International Tables Vol C Tables 4.2.6.8 and 6.1.1.4'
Cl Cl 0.1484 0.1585 'International Tables Vol C Tables 4.2.6.8 and 6.1.1.4'
Cu Cu 0.3201 1.2651 'International Tables Vol C Tables 4.2.6.8 and 6.1.1.4'
N N 0.0061 0.0033 'International Tables Vol C Tables 4.2.6.8 and 6.1.1.4'
O O 0.0106 0.0060 'International Tables Vol C Tables 4.2.6.8 and 6.1.1.4'
S S 0.1246 0.1234 'International Tables Vol C Tables 4.2.6.8 and 6.1.1.4'

loop_
_geom_angle_atom_site_label_1
_geom_angle_atom_site_label_2
_geom_angle_atom_site_label_3
_geom_angle
_geom_angle_site_symmetry_1
_geom_angle_site_symmetry_3
_geom_angle_publ_flag
N1 Cu1 S1 98.04(6) . . ?
N1 Cu1 N21 111.87(9) . . ?
N1 Cu1 S21 111.55(6) . . ?
N21 Cu1 S1 109.21(6) . . ?
N21 Cu1 S21 98.12(6) . . ?
S21 Cu1 S1 128.23(3) . . ?
N2 C1 N3 114.7(2) . . ?
N2 C1 S1 129.99(19) . . ?
N3 C1 S1 115.32(19) . . ?
C3 C2 N2 115.6(2) . . ?
N1 C2 C3 122.8(2) . . ?
N1 C2 N2 121.6(2) . . ?
C2 C3 H3 120.3 . . ?
C4 C3 C2 119.4(2) . . ?
C4 C3 H3 120.3 . . ?
C3 C4 H4 120.3 . . ?
C3 C4 C5 119.4(2) . . ?
C5 C4 H4 120.3 . . ?
C4 C5 C7 121.7(2) . . ?
C6 C5 C4 117.0(2) . . ?
C6 C5 C7 121.3(2) . . ?
C5 C6 H6 117.6 . . ?
N1 C6 C5 124.8(2) . . ?
N1 C6 H6 117.6 . . ?
C5 C7 H7A 109.5 . . ?
C5 C7 H7B 109.5 . . ?
C5 C7 H7C 109.5 . . ?
H7A C7 H7B 109.5 . . ?
H7A C7 H7C 109.5 . . ?
H7B C7 H7C 109.5 . . ?
N3 C8 C9 116.7(2) . . ?
O1 C8 C9 120.9(2) . . ?
O1 C8 N3 122.3(2) . . ?
C10 C9 C8 122.8(2) . . ?
C10 C9 C14 120.2(2) . . ?
C14 C9 C8 116.9(2) . . ?
C9 C10 H10 120.3 . . ?
C9 C10 C11 119.4(3) . . ?
C11 C10 H10 120.3 . . ?
C10 C11 H11 119.9 . . ?
C12 C11 C10 120.2(3) . . ?
C12 C11 H11 119.9 . . ?
C11 C12 H12 119.5 . . ?
C11 C12 C13 121.0(2) . . ?
C13 C12 H12 119.5 . . ?
C12 C13 H13 120.3 . . ?
C12 C13 C14 119.4(2) . . ?
C14 C13 H13 120.3 . . ?
C9 C14 H14 120.1 . . ?
C13 C14 C9 119.8(3) . . ?
C13 C14 H14 120.1 . . ?
C2 N1 Cu1 126.42(17) . . ?
C2 N1 C6 116.5(2) . . ?
C6 N1 Cu1 115.63(16) . . ?
C1 N2 C2 134.1(2) . . ?
C1 N2 H2 111(2) . . ?
C2 N2 H2 115(2) . . ?
C1 N3 H3A 113(2) . . ?
C8 N3 C1 127.3(2) . . ?
C8 N3 H3A 119(2) . . ?
C1 S1 Cu1 107.33(9) . . ?
N22 C21 N23 114.6(2) . . ?
N22 C21 S21 129.71(18) . . ?
N23 C21 S21 115.69(19) . . ?
C23 C22 N22 115.5(2) . . ?
N21 C22 C23 122.6(2) . . ?
N21 C22 N22 122.0(2) . . ?
C22 C23 H23 120.1 . . ?
C24 C23 C22 119.8(2) . . ?
C24 C23 H23 120.1 . . ?
C23 C24 H24 120.5 . . ?
C23 C24 C25 119.0(3) . . ?
C25 C24 H24 120.5 . . ?
C24 C25 C27 121.7(2) . . ?
C26 C25 C24 116.9(2) . . ?
C26 C25 C27 121.4(2) . . ?
C25 C26 H26 117.2 . . ?
N21 C26 C25 125.6(2) . . ?
N21 C26 H26 117.2 . . ?
C25 C27 H27A 109.5 . . ?
C25 C27 H27B 109.5 . . ?
C25 C27 H27C 109.5 . . ?
H27A C27 H27B 109.5 . . ?
H27A C27 H27C 109.5 . . ?
H27B C27 H27C 109.5 . . ?
N23 C28 C29 116.6(2) . . ?
O21 C28 C29 121.0(2) . . ?
O21 C28 N23 122.4(2) . . ?
C30 C29 C28 123.0(2) . . ?
C34 C29 C28 116.7(2) . . ?
C34 C29 C30 120.2(2) . . ?
C29 C30 H30 119.9 . . ?
C31 C30 C29 120.3(2) . . ?
C31 C30 H30 119.9 . . ?
C30 C31 H31 120.2 . . ?
C30 C31 C32 119.6(3) . . ?
C32 C31 H31 120.2 . . ?
C31 C32 H32 120.0 . . ?
C33 C32 C31 120.1(2) . . ?
C33 C32 H32 120.0 . . ?
C32 C33 H33 119.8 . . ?
C32 C33 C34 120.5(3) . . ?
C34 C33 H33 119.8 . . ?
C29 C34 C33 119.4(3) . . ?
C29 C34 H34 120.3 . . ?
C33 C34 H34 120.3 . . ?
C22 N21 Cu1 126.83(17) . . ?
C22 N21 C26 116.2(2) . . ?
C26 N21 Cu1 117.01(17) . . ?
C21 N22 C22 134.1(2) . . ?
C21 N22 H22 112.0(19) . . ?
C22 N22 H22 113.9(19) . . ?
C21 N23 H23A 114.1(16) . . ?
C28 N23 C21 127.1(2) . . ?
C28 N23 H23A 116.3(16) . . ?
C21 S21 Cu1 106.89(9) . . ?
O42 Cl41 O41 109.52(13) . . ?
O42 Cl41 O43 109.59(13) . . ?
O42 Cl41 O44 109.55(14) . . ?
O43 Cl41 O41 109.01(13) . . ?
O44 Cl41 O41 109.44(13) . . ?
O44 Cl41 O43 109.72(14) . . ?
N51 C51 C52 179.4(3) . . ?
C51 C52 H52A 109.5 . . ?
C51 C52 H52B 109.5 . . ?
C51 C52 H52C 109.5 . . ?
H52A C52 H52B 109.5 . . ?
H52A C52 H52C 109.5 . . ?
H52B C52 H52C 109.5 . . ?

loop_
_geom_bond_atom_site_label_1
_geom_bond_atom_site_label_2
_geom_bond_distance
_geom_bond_site_symmetry_2
_geom_bond_publ_flag
Cu1 N1 2.074(2) . ?
Cu1 S1 2.2235(7) . ?
Cu1 N21 2.079(2) . ?
Cu1 S21 2.2191(7) . ?
C1 N2 1.335(3) . ?
C1 N3 1.409(3) . ?
C1 S1 1.672(3) . ?
C2 C3 1.388(4) . ?
C2 N1 1.344(3) . ?
C2 N2 1.417(3) . ?
C3 H3 0.9500 . ?
C3 C4 1.381(3) . ?
C4 H4 0.9500 . ?
C4 C5 1.405(3) . ?
C5 C6 1.377(4) . ?
C5 C7 1.516(3) . ?
C6 H6 0.9500 . ?
C6 N1 1.365(3) . ?
C7 H7A 0.9800 . ?
C7 H7B 0.9800 . ?
C7 H7C 0.9800 . ?
C8 C9 1.501(3) . ?
C8 N3 1.381(3) . ?
C8 O1 1.232(3) . ?
C9 C10 1.393(4) . ?
C9 C14 1.401(4) . ?
C10 H10 0.9500 . ?
C10 C11 1.395(3) . ?
C11 H11 0.9500 . ?
C11 C12 1.381(4) . ?
C12 H12 0.9500 . ?
C12 C13 1.387(4) . ?
C13 H13 0.9500 . ?
C13 C14 1.393(3) . ?
C14 H14 0.9500 . ?
N2 H2 0.82(3) . ?
N3 H3A 0.90(4) . ?
C21 N22 1.338(3) . ?
C21 N23 1.399(3) . ?
C21 S21 1.675(3) . ?
C22 C23 1.391(4) . ?
C22 N21 1.339(3) . ?
C22 N22 1.414(3) . ?
C23 H23 0.9500 . ?
C23 C24 1.381(3) . ?
C24 H24 0.9500 . ?
C24 C25 1.400(4) . ?
C25 C26 1.369(4) . ?
C25 C27 1.516(3) . ?
C26 H26 0.9500 . ?
C26 N21 1.363(3) . ?
C27 H27A 0.9800 . ?
C27 H27B 0.9800 . ?
C27 H27C 0.9800 . ?
C28 C29 1.494(3) . ?
C28 N23 1.379(3) . ?
C28 O21 1.238(3) . ?
C29 C30 1.392(4) . ?
C29 C34 1.390(3) . ?
C30 H30 0.9500 . ?
C30 C31 1.390(3) . ?
C31 H31 0.9500 . ?
C31 C32 1.392(4) . ?
C32 H32 0.9500 . ?
C32 C33 1.389(4) . ?
C33 H33 0.9500 . ?
C33 C34 1.393(3) . ?
C34 H34 0.9500 . ?
N22 H22 0.86(3) . ?
N23 H23A 0.86(3) . ?
Cl41 O41 1.453(2) . ?
Cl41 O42 1.436(2) . ?
Cl41 O43 1.4422(19) . ?
Cl41 O44 1.439(2) . ?
C51 C52 1.440(4) . ?
C51 N51 1.144(4) . ?
C52 H52A 0.9800 . ?
C52 H52B 0.9800 . ?
C52 H52C 0.9800 . ?

loop_
_geom_hbond_atom_site_label_D
_geom_hbond_atom_site_label_H
_geom_hbond_atom_site_label_A
_geom_hbond_distance_DH
_geom_hbond_distance_HA
_geom_hbond_distance_DA
_geom_hbond_angle_DHA
_geom_hbond_site_symmetry_A
_geom_hbond_publ_flag
N23 H23A O42 0.86(3) 2.47(3) 2.985(3) 120(2) . yes
N23 H23A N51 0.86(3) 2.48(3) 3.268(4) 153(2) . yes
N2 H2 O1 0.82(3) 1.88(3) 2.618(3) 148(3) . yes
N22 H22 O21 0.86(3) 1.83(3) 2.588(3) 146(3) . yes
N3 H3A O41 0.90(4) 2.28(4) 3.163(3) 168(3) 2_655 yes

loop_
_geom_torsion_atom_site_label_1
_geom_torsion_atom_site_label_2
_geom_torsion_atom_site_label_3
_geom_torsion_atom_site_label_4
_geom_torsion
_geom_torsion_site_symmetry_1
_geom_torsion_site_symmetry_2
_geom_torsion_site_symmetry_3
_geom_torsion_site_symmetry_4
_geom_torsion_publ_flag
C2 C3 C4 C5 -1.8(4) . . . . ?
C3 C2 N1 Cu1 -162.8(2) . . . . ?
C3 C2 N1 C6 3.0(4) . . . . ?
C3 C2 N2 C1 172.1(3) . . . . ?
C3 C4 C5 C6 1.7(4) . . . . ?
C3 C4 C5 C7 -177.2(2) . . . . ?
C4 C5 C6 N1 0.9(4) . . . . ?
C5 C6 N1 Cu1 164.2(2) . . . . ?
C5 C6 N1 C2 -3.1(4) . . . . ?
C7 C5 C6 N1 179.7(2) . . . . ?
C8 C9 C10 C11 -173.4(2) . . . . ?
C8 C9 C14 C13 175.3(2) . . . . ?
C9 C8 N3 C1 163.2(2) . . . . ?
C9 C10 C11 C12 -2.0(4) . . . . ?
C10 C9 C14 C13 -0.6(4) . . . . ?
C10 C11 C12 C13 0.2(4) . . . . ?
C11 C12 C13 C14 1.4(4) . . . . ?
C12 C13 C14 C9 -1.2(4) . . . . ?
C14 C9 C10 C11 2.2(4) . . . . ?
N1 C2 C3 C4 -0.6(4) . . . . ?
N1 C2 N2 C1 -8.5(5) . . . . ?
N2 C1 N3 C8 8.4(4) . . . . ?
N2 C1 S1 Cu1 -5.2(3) . . . . ?
N2 C2 C3 C4 178.7(2) . . . . ?
N2 C2 N1 Cu1 17.9(4) . . . . ?
N2 C2 N1 C6 -176.3(2) . . . . ?
N3 C1 N2 C2 -178.1(3) . . . . ?
N3 C1 S1 Cu1 175.29(17) . . . . ?
N3 C8 C9 C10 -24.3(4) . . . . ?
N3 C8 C9 C14 159.9(2) . . . . ?
O1 C8 C9 C10 154.3(3) . . . . ?
O1 C8 C9 C14 -21.5(4) . . . . ?
O1 C8 N3 C1 -15.3(4) . . . . ?
S1 C1 N2 C2 2.4(5) . . . . ?
S1 C1 N3 C8 -172.1(2) . . . . ?
C22 C23 C24 C25 -0.6(4) . . . . ?
C23 C22 N21 Cu1 -178.53(19) . . . . ?
C23 C22 N21 C26 0.1(4) . . . . ?
C23 C22 N22 C21 -169.1(3) . . . . ?
C23 C24 C25 C26 -0.1(4) . . . . ?
C23 C24 C25 C27 -179.5(3) . . . . ?
C24 C25 C26 N21 0.9(4) . . . . ?
C25 C26 N21 Cu1 177.8(2) . . . . ?
C25 C26 N21 C22 -0.9(4) . . . . ?
C27 C25 C26 N21 -179.7(2) . . . . ?
C28 C29 C30 C31 178.2(3) . . . . ?
C28 C29 C34 C33 -178.1(3) . . . . ?
C29 C28 N23 C21 174.9(2) . . . . ?
C29 C30 C31 C32 -1.0(4) . . . . ?
C30 C29 C34 C33 0.2(4) . . . . ?
C30 C31 C32 C33 1.6(4) . . . . ?
C31 C32 C33 C34 -1.3(5) . . . . ?
C32 C33 C34 C29 0.4(4) . . . . ?
C34 C29 C30 C31 0.1(4) . . . . ?
N21 C22 C23 C24 0.6(4) . . . . ?
N21 C22 N22 C21 10.3(5) . . . . ?
N22 C21 N23 C28 9.8(4) . . . . ?
N22 C21 S21 Cu1 -9.5(3) . . . . ?
N22 C22 C23 C24 -179.9(2) . . . . ?
N22 C22 N21 Cu1 2.1(4) . . . . ?
N22 C22 N21 C26 -179.3(2) . . . . ?
N23 C21 N22 C22 173.9(3) . . . . ?
N23 C21 S21 Cu1 171.81(17) . . . . ?
N23 C28 C29 C30 21.0(4) . . . . ?
N23 C28 C29 C34 -160.8(3) . . . . ?
O21 C28 C29 C30 -158.3(3) . . . . ?
O21 C28 C29 C34 19.9(4) . . . . ?
O21 C28 N23 C21 -5.8(4) . . . . ?
S21 C21 N22 C22 -4.7(5) . . . . ?
S21 C21 N23 C28 -171.4(2) . . . . ?
